data_7110835
loop_
_publ_author_name
'Plaut, David J.'
'Lund, Kristian M.'
'Ward, Michael D.'

_publ_section_title
;
 Low-density hydrogen-bonded networks in crystals and at the air/water
 interface
;
_journal_issue 9
_journal_name_full 'Chemical Communications'
_journal_page_first 769
_journal_paper_doi 10.1039/a910252n
_journal_year 2000
_chemical_compound_source 'D. Plaut, Prof. M. Ward'
_chemical_formula_sum 'C54 H96 N3 O9'
_chemical_formula_weight 931.34
_chemical_name_common 'tris-dicyclohexyammoniumtrimesate isopropanol clathrate '
_chemical_name_systematic
; 
 ? 
;
_space_group_IT_number 2
_symmetry_cell_setting triclinic
_symmetry_space_group_name_Hall '-P 1'
_symmetry_space_group_name_H-M 'P -1'
_atom_sites_solution_hydrogens geom
_atom_sites_solution_primary direct
_atom_sites_solution_secondary difmap
_audit_creation_method SHELXL
_cell_angle_alpha 107.648(1)
_cell_angle_beta 105.627(1)
_cell_angle_gamma 97.211(1)
_cell_formula_units_Z 2
_cell_length_a 10.5401(6)
_cell_length_b 15.815(1)
_cell_length_c 18.711(1)
_cell_measurement_reflns_used 5026
_cell_measurement_temperature 173(2)
_cell_volume 2788.4(3)
_computing_cell_refinement 'SAINT, Bruker'
_computing_data_collection 'SMART, Bruker'
_computing_data_reduction 'SAINT, Bruker'
_computing_molecular_graphics 'SHELXTL, Siemens'
_computing_structure_refinement 'SHELXL-93 (Sheldrick, 1993)'
_computing_structure_solution 'SHELXS-86 (Sheldrick, 1990)'
_diffrn_ambient_temperature 173(2)
_diffrn_measurement_device 'SMART CCD System, Bruker'
_diffrn_measurement_method 'area detector, omega-scans'
_diffrn_radiation_monochromator graphite
_diffrn_radiation_source 'fine-focus sealed tube'
_diffrn_radiation_type MoK\a
_diffrn_radiation_wavelength 0.71073
_diffrn_reflns_av_R_equivalents 0.0385
_diffrn_reflns_av_sigmaI/netI 0.0607
_diffrn_reflns_limit_h_max 12
_diffrn_reflns_limit_h_min -12
_diffrn_reflns_limit_k_max 18
_diffrn_reflns_limit_k_min -18
_diffrn_reflns_limit_l_max 22
_diffrn_reflns_limit_l_min -22
_diffrn_reflns_number 22227
_diffrn_reflns_theta_max 25.03
_diffrn_reflns_theta_min 1.39
_exptl_absorpt_coefficient_mu 0.074
_exptl_absorpt_correction_T_max 1.000000
_exptl_absorpt_correction_T_min 0.703642
_exptl_absorpt_correction_type 'SADABS, G. Sheldrick (1999)'
_exptl_crystal_colour colourless
_exptl_crystal_density_diffrn 1.109
_exptl_crystal_description block
_exptl_crystal_F_000 1026
_exptl_crystal_size_max 0.211
_exptl_crystal_size_mid 0.154
_exptl_crystal_size_min 0.116
_refine_diff_density_max 0.648
_refine_diff_density_min -0.421
_refine_diff_density_rms 0.056
_refine_ls_extinction_method none
_refine_ls_goodness_of_fit_all 0.973
_refine_ls_goodness_of_fit_obs 1.157
_refine_ls_hydrogen_treatment mixed
_refine_ls_matrix_type full
_refine_ls_number_parameters 620
_refine_ls_number_reflns 9779
_refine_ls_number_restraints 6
_refine_ls_restrained_S_all 0.974
_refine_ls_restrained_S_obs 1.158
_refine_ls_R_factor_all 0.0980
_refine_ls_R_factor_obs 0.0642
_refine_ls_shift/esd_max 0.043
_refine_ls_shift/esd_mean 0.005
_refine_ls_structure_factor_coef Fsqd
_refine_ls_weighting_details 'w=1/[\s^2^(Fo^2^)+(0.1272P)^2^+0.0000P] where P=(Fo^2^+2Fc^2^)/3'
_refine_ls_weighting_scheme calc
_refine_ls_wR_factor_all 0.2091
_refine_ls_wR_factor_obs 0.1895
_reflns_number_observed 5851
_reflns_number_total 9779
_reflns_observed_criterion >2sigma(I)
_cod_data_source_file a910252nsup1.cif
_cod_data_source_block 99163sq
_cod_depositor_comments
;
The following automatic conversions were performed:

'_refine_ls_weighting_scheme' value 'calc
w=1/[\s^2^(Fo^2^)+(0.1272P)^2^+0.0000P] where P=(Fo^2^+2Fc^2^)/3' was
changed to 'calc'. New tag '_refine_ls_weighting_details' was
created. The value of the new tag was set to
'w=1/[\s^2^(Fo^2^)+(0.1272P)^2^+0.0000P] where P=(Fo^2^+2Fc^2^)/3'.

Automatic conversion script
Id: cif_fix_values 3143 2015-03-26 13:38:13Z robertas 
;
_cod_original_cell_volume 2788.3(3)
_cod_original_sg_symbol_H-M P-1
_cod_database_code 7110835

loop_
_symmetry_equiv_pos_as_xyz
'x, y, z'
'-x, -y, -z'

loop_
_atom_site_aniso_label
_atom_site_aniso_U_11
_atom_site_aniso_U_22
_atom_site_aniso_U_33
_atom_site_aniso_U_23
_atom_site_aniso_U_13
_atom_site_aniso_U_12
O1 0.0523(12) 0.0290(10) 0.0325(10) 0.0059(8) 0.0172(9) 0.0133(9)
O2 0.0594(13) 0.0487(12) 0.0425(11) 0.0179(9) 0.0230(10) 0.0361(11)
O3 0.0598(13) 0.0488(12) 0.0279(10) 0.0119(9) 0.0035(9) 0.0272(10)
O4 0.0700(14) 0.0356(11) 0.0309(10) 0.0052(8) 0.0147(10) 0.0215(10)
O5 0.0573(13) 0.0519(12) 0.0410(11) 0.0213(10) 0.0163(10) 0.0360(11)
O6 0.0522(12) 0.0496(12) 0.0351(11) 0.0260(9) 0.0143(9) 0.0231(10)
N1 0.0287(11) 0.0256(11) 0.0284(11) 0.0074(9) 0.0097(9) 0.0102(9)
N2 0.0405(13) 0.0320(12) 0.0267(12) 0.0107(9) 0.0088(10) 0.0134(10)
N3 0.0328(12) 0.0289(11) 0.0294(11) 0.0140(9) 0.0118(10) 0.0124(9)
C1 0.0247(12) 0.0231(12) 0.0276(13) 0.0095(10) 0.0111(11) 0.0047(10)
C2 0.0266(13) 0.0246(12) 0.0314(13) 0.0118(10) 0.0074(11) 0.0081(10)
C3 0.0297(13) 0.0250(12) 0.0264(13) 0.0092(10) 0.0074(11) 0.0065(10)
C4 0.0305(13) 0.0231(12) 0.0292(13) 0.0073(10) 0.0112(11) 0.0092(10)
C5 0.0254(13) 0.0220(12) 0.0326(13) 0.0139(10) 0.0106(11) 0.0065(10)
C6 0.0264(13) 0.0246(12) 0.0244(12) 0.0096(10) 0.0094(10) 0.0035(10)
C7 0.0324(14) 0.0261(13) 0.0355(15) 0.0112(11) 0.0165(12) 0.0085(11)
C8 0.040(2) 0.0271(13) 0.0299(14) 0.0071(11) 0.0086(12) 0.0082(12)
C9 0.0327(14) 0.0273(13) 0.0333(14) 0.0175(11) 0.0104(12) 0.0092(11)
C10 0.0332(14) 0.0304(13) 0.0325(14) 0.0127(11) 0.0090(12) 0.0116(11)
C11 0.067(2) 0.042(2) 0.035(2) 0.0104(13) 0.0061(15) 0.010(2)
C12 0.094(3) 0.065(2) 0.031(2) 0.016(2) 0.003(2) 0.009(2)
C13 0.085(3) 0.089(3) 0.038(2) 0.035(2) 0.025(2) 0.037(2)
C14 0.051(2) 0.071(2) 0.050(2) 0.036(2) 0.022(2) 0.017(2)
C15 0.040(2) 0.046(2) 0.038(2) 0.0190(14) 0.0143(13) 0.0091(13)
C16 0.0301(14) 0.0247(13) 0.0358(14) 0.0098(11) 0.0099(12) 0.0047(11)
C17 0.0344(15) 0.0350(15) 0.0393(15) 0.0177(12) 0.0129(12) 0.0118(12)
C18 0.046(2) 0.038(2) 0.049(2) 0.0224(13) 0.0155(14) 0.0080(13)
C19 0.036(2) 0.047(2) 0.051(2) 0.0194(14) 0.0169(14) 0.0020(13)
C20 0.033(2) 0.049(2) 0.053(2) 0.0188(15) 0.0140(14) 0.0057(13)
C21 0.0305(14) 0.041(2) 0.047(2) 0.0207(13) 0.0122(13) 0.0095(12)
C22 0.042(2) 0.0357(15) 0.0366(15) 0.0146(12) 0.0155(13) 0.0116(12)
C23 0.053(2) 0.051(2) 0.033(2) 0.0164(14) 0.0150(14) 0.0121(15)
C24 0.082(3) 0.076(3) 0.054(2) 0.034(2) 0.033(2) 0.017(2)
C25 0.085(3) 0.091(3) 0.077(3) 0.031(2) 0.056(2) 0.019(2)
C26 0.051(2) 0.110(4) 0.092(3) 0.036(3) 0.036(2) 0.015(2)
C27 0.045(2) 0.080(3) 0.054(2) 0.026(2) 0.019(2) 0.021(2)
C28 0.040(2) 0.0348(14) 0.0296(14) 0.0113(11) 0.0106(12) 0.0137(12)
C29 0.055(2) 0.0331(15) 0.045(2) 0.0189(13) 0.021(2) 0.0196(14)
C30 0.065(2) 0.051(2) 0.052(2) 0.020(2) 0.026(2) 0.030(2)
C31 0.056(2) 0.061(2) 0.058(2) 0.015(2) 0.026(2) 0.026(2)
C32 0.051(2) 0.056(2) 0.065(2) 0.016(2) 0.031(2) 0.010(2)
C33 0.055(2) 0.035(2) 0.048(2) 0.0134(14) 0.019(2) 0.0096(14)
C34 0.0357(15) 0.0311(14) 0.0277(13) 0.0079(11) 0.0102(12) 0.0112(11)
C35 0.043(2) 0.035(2) 0.054(2) 0.0090(14) 0.0140(15) 0.0177(13)
C36 0.066(2) 0.042(2) 0.081(3) -0.003(2) 0.021(2) 0.019(2)
C37 0.076(3) 0.034(2) 0.093(3) -0.003(2) 0.017(2) 0.001(2)
C38 0.047(2) 0.051(2) 0.057(2) 0.001(2) 0.012(2) -0.002(2)
C39 0.041(2) 0.047(2) 0.042(2) 0.0135(14) 0.0149(14) 0.0115(14)
C40 0.0316(14) 0.0306(14) 0.0341(14) 0.0134(11) 0.0091(12) 0.0106(11)
C41 0.049(2) 0.0314(14) 0.037(2) 0.0125(12) 0.0168(14) 0.0117(13)
C42 0.055(2) 0.034(2) 0.048(2) 0.0081(14) 0.008(2) 0.0047(14)
C43 0.046(2) 0.040(2) 0.073(2) 0.024(2) 0.018(2) 0.0070(15)
C44 0.042(2) 0.051(2) 0.056(2) 0.025(2) 0.020(2) 0.0093(14)
C45 0.039(2) 0.048(2) 0.040(2) 0.0204(14) 0.0157(13) 0.0083(13)
O7 0.096(2) 0.070(2) 0.072(2) 0.0280(14) 0.025(2) 0.0114(15)
C70 0.086(3) 0.096(3) 0.141(4) 0.084(3) 0.016(3) -0.008(3)
C71 0.080(3) 0.074(3) 0.092(3) 0.027(2) 0.044(2) 0.010(2)
C72 0.107(4) 0.226(7) 0.143(5) 0.142(5) 0.068(4) 0.070(4)
O8 0.096(2) 0.085(2) 0.152(3) 0.054(2) -0.030(2) -0.012(2)
C80 0.082(4) 0.110(4) 0.140(5) 0.037(4) -0.018(4) -0.021(3)
C81 0.067(3) 0.127(4) 0.126(4) 0.074(4) 0.010(3) 0.003(3)
C82 0.089(4) 0.280(10) 0.209(8) 0.097(7) 0.052(5) 0.049(6)

loop_
_atom_site_label
_atom_site_type_symbol
_atom_site_fract_x
_atom_site_fract_y
_atom_site_fract_z
_atom_site_U_iso_or_equiv
_atom_site_thermal_displace_type
_atom_site_occupancy
_atom_site_calc_flag
_atom_site_refinement_flags
O1 O 0.8627(2) 0.63987(11) 0.01292(10) 0.0380(5) Uani 1 d .
O2 O 0.9785(2) 0.62242(13) 0.12432(11) 0.0461(5) Uani 1 d .
O3 O 0.9632(2) 0.81230(13) 0.38276(10) 0.0467(5) Uani 1 d .
O4 O 0.8584(2) 0.92651(12) 0.39066(10) 0.0465(5) Uani 1 d .
O5 O 0.5689(2) 0.95105(13) 0.14349(11) 0.0465(5) Uani 1 d .
O6 O 0.5950(2) 0.87741(13) 0.02876(11) 0.0418(5) Uani 1 d .
N1 N 0.8399(2) 0.47831(13) -0.09900(11) 0.0276(5) Uani 1 d .
H1A H 0.9141(2) 0.45298(13) -0.09700(11) 0.043(8) Uiso 1 calc R
H1B H 0.8642(2) 0.52980(13) -0.05435(11) 0.030(7) Uiso 1 calc R
N2 N 1.08793(15) 0.88870(10) 0.54349(8) 0.0330(5) Uani 1 d .
H2A H 1.03881(15) 0.86918(10) 0.49042(8) 0.062(10) Uiso 1 calc R
H2B H 1.09931(15) 0.95096(10) 0.56327(8) 0.042(8) Uiso 1 calc R
N3 N 0.40135(15) 1.04949(10) 0.08435(8) 0.0286(5) Uani 1 d R
H3A H 0.42054(15) 1.06652(10) 0.04487(8) 0.042(8) Uiso 1 d R
H3B H 0.45446(15) 1.00968(10) 0.09415(8) 0.055(9) Uiso 1 d R
C1 C 0.8569(2) 0.7389(2) 0.13532(14) 0.0245(5) Uani 1 d .
C2 C 0.8978(2) 0.7646(2) 0.21779(14) 0.0273(5) Uani 1 d .
H2A H 0.9580(2) 0.7349(2) 0.24347(14) 0.036(7) Uiso 1 calc R
C3 C 0.8509(2) 0.8334(2) 0.26265(14) 0.0273(5) Uani 1 d .
C4 C 0.7624(2) 0.8758(2) 0.22452(14) 0.0275(6) Uani 1 d .
H4A H 0.7295(2) 0.9223(2) 0.25496(14) 0.033 Uiso 1 calc R
C5 C 0.7211(2) 0.8517(2) 0.14298(14) 0.0252(5) Uani 1 d .
C6 C 0.7695(2) 0.78379(15) 0.09845(14) 0.0249(5) Uani 1 d .
H6A H 0.7429(2) 0.76783(15) 0.04249(14) 0.030 Uiso 1 calc R
C7 C 0.9034(3) 0.6611(2) 0.0867(2) 0.0299(6) Uani 1 d .
C8 C 0.8944(3) 0.8599(2) 0.35184(15) 0.0334(6) Uani 1 d .
C9 C 0.6206(2) 0.8971(2) 0.10173(15) 0.0293(6) Uani 1 d .
C10 C 0.8116(3) 0.5080(2) -0.16949(15) 0.0316(6) Uani 1 d .
H10A H 0.7394(3) 0.5433(2) -0.16810(15) 0.047(8) Uiso 1 calc R
C11 C 0.7631(3) 0.4284(2) -0.2465(2) 0.0514(8) Uani 1 d .
H11A H 0.6780(3) 0.3898(2) -0.2507(2) 0.062 Uiso 1 calc R
H11B H 0.8315(3) 0.3910(2) -0.2483(2) 0.062 Uiso 1 calc R
C12 C 0.7393(4) 0.4630(3) -0.3156(2) 0.0680(10) Uani 1 d .
H12A H 0.6675(4) 0.4978(3) -0.3152(2) 0.085(13) Uiso 1 calc R
H12B H 0.7082(4) 0.4106(3) -0.3662(2) 0.075(11) Uiso 1 calc R
C13 C 0.8696(4) 0.5245(3) -0.3099(2) 0.0651(10) Uani 1 d .
H13A H 0.9396(4) 0.4887(3) -0.3142(2) 0.078 Uiso 1 calc R
H13B H 0.8513(4) 0.5478(3) -0.3543(2) 0.078 Uiso 1 calc R
C14 C 0.9206(3) 0.6036(2) -0.2319(2) 0.0520(8) Uani 1 d .
H14A H 0.8554(3) 0.6435(2) -0.2307(2) 0.053(9) Uiso 1 calc R
H14B H 1.0081(3) 0.6399(2) -0.2272(2) 0.083(12) Uiso 1 calc R
C15 C 0.9392(3) 0.5708(2) -0.1619(2) 0.0401(7) Uani 1 d .
H15A H 1.0137(3) 0.5382(2) -0.1588(2) 0.054(9) Uiso 1 calc R
H15B H 0.9651(3) 0.6240(2) -0.1122(2) 0.064(10) Uiso 1 calc R
C16 C 0.7318(2) 0.4127(2) -0.09334(15) 0.0307(6) Uani 1 d .
H16A H 0.7079(2) 0.3548(2) -0.13988(15) 0.025(6) Uiso 1 calc R
C17 C 0.7896(3) 0.3927(2) -0.0179(2) 0.0345(6) Uani 1 d .
H17A H 0.8684(3) 0.3654(2) -0.0210(2) 0.033(7) Uiso 1 calc R
H17B H 0.8213(3) 0.4504(2) 0.0282(2) 0.035(7) Uiso 1 calc R
C18 C 0.6848(3) 0.3280(2) -0.0059(2) 0.0425(7) Uani 1 d .
H18A H 0.6602(3) 0.2680(2) -0.0491(2) 0.051 Uiso 1 calc R
H18B H 0.7240(3) 0.3190(2) 0.0449(2) 0.051 Uiso 1 calc R
C19 C 0.5589(3) 0.3647(2) -0.0051(2) 0.0444(7) Uani 1 d .
H19A H 0.5817(3) 0.4215(2) 0.0413(2) 0.053 Uiso 1 calc R
H19B H 0.4906(3) 0.3197(2) -0.0002(2) 0.053 Uiso 1 calc R
C20 C 0.5004(3) 0.3839(2) -0.0806(2) 0.0449(7) Uani 1 d .
H20A H 0.4211(3) 0.4107(2) -0.0775(2) 0.061(9) Uiso 1 calc R
H20B H 0.4690(3) 0.3259(2) -0.1264(2) 0.044(8) Uiso 1 calc R
C21 C 0.6044(3) 0.4493(2) -0.0935(2) 0.0379(7) Uani 1 d .
H21A H 0.5649(3) 0.4570(2) -0.1449(2) 0.048(8) Uiso 1 calc R
H21B H 0.6282(3) 0.5096(2) -0.0510(2) 0.045(8) Uiso 1 calc R
C22 C 1.0047(3) 0.8486(2) 0.5838(2) 0.0369(6) Uani 1 d .
H22A H 0.9776(3) 0.7810(2) 0.5558(2) 0.038(7) Uiso 1 calc R
C23 C 1.0829(3) 0.8679(2) 0.6698(2) 0.0451(7) Uani 1 d .
H23A H 1.1142(3) 0.9346(2) 0.6981(2) 0.050(8) Uiso 1 calc R
H23B H 1.1635(3) 0.8413(2) 0.6732(2) 0.041(7) Uiso 1 calc R
C24 C 0.9937(4) 0.8273(3) 0.7093(2) 0.0653(10) Uani 1 d .
H24A H 0.9697(4) 0.7601(3) 0.6841(2) 0.101(14) Uiso 1 calc R
H24B H 1.0450(4) 0.8430(3) 0.7661(2) 0.096(13) Uiso 1 calc R
C25 C 0.8670(4) 0.8624(3) 0.7019(2) 0.0780(12) Uani 1 d .
H25A H 0.8907(4) 0.9287(3) 0.7324(2) 0.091(13) Uiso 1 calc R
H25B H 0.8091(4) 0.8321(3) 0.7249(2) 0.088(12) Uiso 1 calc R
C26 C 0.7897(4) 0.8455(3) 0.6166(3) 0.0816(12) Uani 1 d .
H26A H 0.7103(4) 0.8733(3) 0.6143(3) 0.124(17) Uiso 1 calc R
H26B H 0.7563(4) 0.7791(3) 0.5877(3) 0.076(12) Uiso 1 calc R
C27 C 0.8776(3) 0.8852(3) 0.5759(2) 0.0576(9) Uani 1 d .
H27A H 0.8258(3) 0.8688(3) 0.5190(2) 0.078(11) Uiso 1 calc R
H27B H 0.9023(3) 0.9525(3) 0.6004(2) 0.094(14) Uiso 1 calc R
C28 C 1.2245(3) 0.8681(2) 0.5505(2) 0.0345(6) Uani 1 d .
H28A H 1.2821(3) 0.8948(2) 0.6076(2) 0.040(7) Uiso 1 calc R
C29 C 1.2148(3) 0.7656(2) 0.5212(2) 0.0414(7) Uani 1 d .
H29A H 1.1772(3) 0.7383(2) 0.5543(2) 0.049(8) Uiso 1 calc R
H29B H 1.1527(3) 0.7377(2) 0.4658(2) 0.042(8) Uiso 1 calc R
C30 C 1.3528(3) 0.7455(2) 0.5248(2) 0.0523(8) Uani 1 d .
H30A H 1.4123(3) 0.7686(2) 0.5808(2) 0.056(9) Uiso 1 calc R
H30B H 1.3437(3) 0.6787(2) 0.5035(2) 0.067(10) Uiso 1 calc R
C31 C 1.4166(3) 0.7893(2) 0.4777(2) 0.0568(9) Uani 1 d .
H31A H 1.3616(3) 0.7621(2) 0.4209(2) 0.055(9) Uiso 1 calc R
H31B H 1.5082(3) 0.7776(2) 0.4832(2) 0.075(11) Uiso 1 calc R
C32 C 1.4261(3) 0.8911(2) 0.5067(2) 0.0562(9) Uani 1 d .
H32A H 1.4639(3) 0.9181(2) 0.4735(2) 0.067 Uiso 1 calc R
H32B H 1.4885(3) 0.9189(2) 0.5620(2) 0.067 Uiso 1 calc R
C33 C 1.2889(3) 0.9127(2) 0.5035(2) 0.0458(7) Uani 1 d .
H33A H 1.2292(3) 0.8905(2) 0.4477(2) 0.038(7) Uiso 1 calc R
H33B H 1.2995(3) 0.9795(2) 0.5256(2) 0.037(7) Uiso 1 calc R
C34 C 0.4444(3) 1.1334(2) 0.15821(15) 0.0318(6) Uani 1 d .
H34A H 0.4373(3) 1.1147(2) 0.20372(15) 0.028(6) Uiso 1 calc R
C35 C 0.3561(3) 1.2011(2) 0.1497(2) 0.0453(8) Uani 1 d .
H35A H 0.2617(3) 1.1733(2) 0.1421(2) 0.052(9) Uiso 1 calc R
H35B H 0.3570(3) 1.2170(2) 0.1025(2) 0.056(9) Uiso 1 calc R
C36 C 0.4090(4) 1.2873(2) 0.2241(2) 0.0690(11) Uani 1 d .
H36A H 0.3537(4) 1.3322(2) 0.2172(2) 0.073(10) Uiso 1 calc R
H36B H 0.4003(4) 1.2720(2) 0.2704(2) 0.051(9) Uiso 1 calc R
C37 C 0.5563(4) 1.3290(2) 0.2397(3) 0.0769(12) Uani 1 d .
H37A H 0.5638(4) 1.3491(2) 0.1955(3) 0.092 Uiso 1 calc R
H37B H 0.5889(4) 1.3832(2) 0.2890(3) 0.092 Uiso 1 calc R
C38 C 0.6430(3) 1.2619(2) 0.2477(2) 0.0586(9) Uani 1 d .
H38A H 0.6423(3) 1.2462(2) 0.2950(2) 0.071(11) Uiso 1 calc R
H38B H 0.7374(3) 1.2898(2) 0.2554(2) 0.065(10) Uiso 1 calc R
C39 C 0.5919(3) 1.1756(2) 0.1743(2) 0.0435(7) Uani 1 d .
H39A H 0.6013(3) 1.1903(2) 0.1279(2) 0.052 Uiso 1 calc R
H39B H 0.6476(3) 1.1311(2) 0.1821(2) 0.052 Uiso 1 calc R
C40 C 0.2575(2) 0.9986(2) 0.05249(14) 0.0316(6) Uani 1 d .
H40A H 0.1991(2) 1.0394(2) 0.03661(14) 0.038 Uiso 1 calc R
C41 C 0.2407(3) 0.9173(2) -0.0209(2) 0.0384(7) Uani 1 d .
H41A H 0.3044(3) 0.8795(2) -0.0068(2) 0.032(7) Uiso 1 calc R
H41B H 0.2633(3) 0.9392(2) -0.0612(2) 0.041(8) Uiso 1 calc R
C42 C 0.0966(3) 0.8594(2) -0.0557(2) 0.0494(8) Uani 1 d .
H42A H 0.0344(3) 0.8946(2) -0.0767(2) 0.072(10) Uiso 1 calc R
H42B H 0.0913(3) 0.8045(2) -0.1005(2) 0.056(9) Uiso 1 calc R
C43 C 0.0522(3) 0.8307(2) 0.0057(2) 0.0526(8) Uani 1 d .
H43A H -0.0440(3) 0.7979(2) -0.0177(2) 0.070(10) Uiso 1 calc R
H43B H 0.1063(3) 0.7884(2) 0.0213(2) 0.053(8) Uiso 1 calc R
C44 C 0.0696(3) 0.9118(2) 0.0783(2) 0.0480(8) Uani 1 d .
H44A H 0.0454(3) 0.8905(2) 0.1185(2) 0.092(13) Uiso 1 calc R
H44B H 0.0074(3) 0.9504(2) 0.0639(2) 0.052(8) Uiso 1 calc R
C45 C 0.2152(3) 0.9686(2) 0.1140(2) 0.0408(7) Uani 1 d .
H45A H 0.2221(3) 1.0229(2) 0.1597(2) 0.035(7) Uiso 1 calc R
H45B H 0.2767(3) 0.9321(2) 0.1333(2) 0.047(8) Uiso 1 calc R
O7 O 0.4728(3) 0.9691(2) 0.2736(2) 0.0800(8) Uani 1 d D
H7 H 0.5018(43) 0.9644(7) 0.2352(15) 0.120 Uiso 1 calc R
C70 C 0.3988(3) 0.8820(2) 0.2639(3) 0.105(2) Uani 1 d D
C71 C 0.4905(4) 0.8302(3) 0.3011(2) 0.0797(12) Uani 1 d D
H71A H 0.5467(20) 0.8088(16) 0.2683(9) 0.120 Uiso 1 calc R
H71B H 0.4358(4) 0.7779(11) 0.3049(15) 0.120 Uiso 1 calc R
H71C H 0.5488(19) 0.8704(6) 0.3543(7) 0.120 Uiso 1 calc R
C72 C 0.2724(5) 0.8887(5) 0.2862(4) 0.131(2) Uani 1 d D
H72A H 0.2970(6) 0.9263(25) 0.3424(8) 0.196 Uiso 1 calc R
H72B H 0.2229(23) 0.8276(5) 0.2772(25) 0.196 Uiso 1 calc R
H72C H 0.2150(23) 0.9165(30) 0.2537(20) 0.196 Uiso 1 calc R
O8 O 0.8892(3) 0.6361(2) 0.3763(2) 0.1261(14) Uani 1 d D
H8 H 0.9148(29) 0.6757(33) 0.3587(25) 0.189 Uiso 1 calc R
C80 C 0.7558(3) 0.5855(3) 0.3268(3) 0.128(2) Uani 1 d D
C81 C 0.7530(4) 0.5493(4) 0.2419(3) 0.106(2) Uani 1 d D
H81A H 0.7989(32) 0.5981(7) 0.2293(7) 0.159 Uiso 1 calc R
H81B H 0.6590(4) 0.5275(23) 0.2066(3) 0.159 Uiso 1 calc R
H81C H 0.7995(32) 0.4990(16) 0.2345(6) 0.159 Uiso 1 calc R
C82 C 0.6541(6) 0.6432(5) 0.3378(5) 0.189(3) Uani 1 d D
H82A H 0.6752(43) 0.6778(37) 0.3944(6) 0.283 Uiso 1 calc R
H82B H 0.5632(10) 0.6039(6) 0.3171(39) 0.283 Uiso 1 calc R
H82C H 0.6580(51) 0.6855(33) 0.3091(35) 0.283 Uiso 1 calc R

loop_
_atom_type_symbol
_atom_type_description
_atom_type_scat_dispersion_real
_atom_type_scat_dispersion_imag
_atom_type_scat_source
C C 0.0033 0.0016 'International Tables Vol C Tables 4.2.6.8 and 6.1.1.4'
H H 0.0000 0.0000 'International Tables Vol C Tables 4.2.6.8 and 6.1.1.4'
N N 0.0061 0.0033 'International Tables Vol C Tables 4.2.6.8 and 6.1.1.4'
O O 0.0106 0.0060 'International Tables Vol C Tables 4.2.6.8 and 6.1.1.4'

loop_
_geom_angle_atom_site_label_1
_geom_angle_atom_site_label_2
_geom_angle_atom_site_label_3
_geom_angle
C16 N1 C10 119.1(2)
C16 N1 H1A 107.55(11)
C10 N1 H1A 107.55(12)
C16 N1 H1B 107.55(12)
C10 N1 H1B 107.55(12)
H1A N1 H1B 107.0
C28 N2 C22 117.6(2)
C28 N2 H2A 107.89(11)
C22 N2 H2A 107.89(12)
C28 N2 H2B 107.89(11)
C22 N2 H2B 107.90(11)
H2A N2 H2B 107.2
C40 N3 C34 118.4(2)
C40 N3 H3A 107.50(11)
C34 N3 H3A 107.65(12)
C40 N3 H3B 107.81(11)
C34 N3 H3B 107.88(11)
H3A N3 H3B 107.1
C6 C1 C2 119.1(2)
C6 C1 C7 120.7(2)
C2 C1 C7 120.1(2)
C3 C2 C1 120.5(2)
C3 C2 H2A 119.75(14)
C1 C2 H2A 119.75(13)
C4 C3 C2 119.2(2)
C4 C3 C8 120.6(2)
C2 C3 C8 120.1(2)
C5 C4 C3 121.2(2)
C5 C4 H4A 119.40(13)
C3 C4 H4A 119.40(13)
C4 C5 C6 119.4(2)
C4 C5 C9 120.6(2)
C6 C5 C9 120.0(2)
C5 C6 C1 120.5(2)
C5 C6 H6A 119.76(14)
C1 C6 H6A 119.76(13)
O1 C7 O2 125.5(2)
O1 C7 C1 117.7(2)
O2 C7 C1 116.7(2)
O4 C8 O3 123.8(2)
O4 C8 C3 118.3(2)
O3 C8 C3 117.9(2)
O6 C9 O5 124.8(2)
O6 C9 C5 117.5(2)
O5 C9 C5 117.7(2)
N1 C10 C11 112.2(2)
N1 C10 C15 108.0(2)
C11 C10 C15 111.5(2)
N1 C10 H10A 108.34(11)
C11 C10 H10A 108.3(2)
C15 C10 H10A 108.34(14)
C10 C11 C12 109.6(3)
C10 C11 H11A 109.7(2)
C12 C11 H11A 109.7(2)
C10 C11 H11B 109.7(2)
C12 C11 H11B 109.7(2)
H11A C11 H11B 108.2
C11 C12 C13 110.9(3)
C11 C12 H12A 109.5(2)
C13 C12 H12A 109.5(2)
C11 C12 H12B 109.5(2)
C13 C12 H12B 109.5(2)
H12A C12 H12B 108.0
C14 C13 C12 110.2(3)
C14 C13 H13A 109.6(2)
C12 C13 H13A 109.6(2)
C14 C13 H13B 109.6(2)
C12 C13 H13B 109.6(2)
H13A C13 H13B 108.1
C13 C14 C15 111.4(3)
C13 C14 H14A 109.4(2)
C15 C14 H14A 109.4(2)
C13 C14 H14B 109.4(2)
C15 C14 H14B 109.4(2)
H14A C14 H14B 108.0
C10 C15 C14 111.8(2)
C10 C15 H15A 109.25(14)
C14 C15 H15A 109.3(2)
C10 C15 H15B 109.25(14)
C14 C15 H15B 109.3(2)
H15A C15 H15B 107.9
N1 C16 C17 107.6(2)
N1 C16 C21 112.0(2)
C17 C16 C21 111.2(2)
N1 C16 H16A 108.63(12)
C17 C16 H16A 108.63(13)
C21 C16 H16A 108.63(14)
C18 C17 C16 111.4(2)
C18 C17 H17A 109.34(14)
C16 C17 H17A 109.34(13)
C18 C17 H17B 109.34(15)
C16 C17 H17B 109.34(13)
H17A C17 H17B 108.0
C19 C18 C17 111.2(2)
C19 C18 H18A 109.4(2)
C17 C18 H18A 109.38(15)
C19 C18 H18B 109.4(2)
C17 C18 H18B 109.38(15)
H18A C18 H18B 108.0
C18 C19 C20 110.7(2)
C18 C19 H19A 109.5(2)
C20 C19 H19A 109.5(2)
C18 C19 H19B 109.5(2)
C20 C19 H19B 109.49(15)
H19A C19 H19B 108.1
C19 C20 C21 111.7(2)
C19 C20 H20A 109.27(15)
C21 C20 H20A 109.27(14)
C19 C20 H20B 109.3(2)
C21 C20 H20B 109.3(2)
H20A C20 H20B 107.9
C16 C21 C20 110.6(2)
C16 C21 H21A 109.53(14)
C20 C21 H21A 109.5(2)
C16 C21 H21B 109.53(14)
C20 C21 H21B 109.5(2)
H21A C21 H21B 108.1
N2 C22 C23 112.0(2)
N2 C22 C27 108.7(2)
C23 C22 C27 111.3(2)
N2 C22 H22A 108.27(11)
C23 C22 H22A 108.3(2)
C27 C22 H22A 108.3(2)
C22 C23 C24 110.4(3)
C22 C23 H23A 109.6(2)
C24 C23 H23A 109.6(2)
C22 C23 H23B 109.57(14)
C24 C23 H23B 109.6(2)
H23A C23 H23B 108.1
C25 C24 C23 111.3(3)
C25 C24 H24A 109.4(2)
C23 C24 H24A 109.4(2)
C25 C24 H24B 109.4(2)
C23 C24 H24B 109.4(2)
H24A C24 H24B 108.0
C24 C25 C26 111.4(3)
C24 C25 H25A 109.3(2)
C26 C25 H25A 109.3(3)
C24 C25 H25B 109.3(2)
C26 C25 H25B 109.3(2)
H25A C25 H25B 108.0
C25 C26 C27 111.9(3)
C25 C26 H26A 109.2(2)
C27 C26 H26A 109.2(2)
C25 C26 H26B 109.2(3)
C27 C26 H26B 109.2(2)
H26A C26 H26B 107.9
C22 C27 C26 110.1(3)
C22 C27 H27A 109.6(2)
C26 C27 H27A 109.6(2)
C22 C27 H27B 109.6(2)
C26 C27 H27B 109.6(2)
H27A C27 H27B 108.1
N2 C28 C33 108.9(2)
N2 C28 C29 111.2(2)
C33 C28 C29 110.7(2)
N2 C28 H28A 108.66(11)
C33 C28 H28A 108.7(2)
C29 C28 H28A 108.66(15)
C30 C29 C28 110.7(2)
C30 C29 H29A 109.5(2)
C28 C29 H29A 109.49(15)
C30 C29 H29B 109.5(2)
C28 C29 H29B 109.50(15)
H29A C29 H29B 108.1
C31 C30 C29 111.3(3)
C31 C30 H30A 109.4(2)
C29 C30 H30A 109.4(2)
C31 C30 H30B 109.4(2)
C29 C30 H30B 109.4(2)
H30A C30 H30B 108.0
C30 C31 C32 110.5(2)
C30 C31 H31A 109.5(2)
C32 C31 H31A 109.5(2)
C30 C31 H31B 109.5(2)
C32 C31 H31B 109.5(2)
H31A C31 H31B 108.1
C31 C32 C33 111.6(3)
C31 C32 H32A 109.3(2)
C33 C32 H32A 109.3(2)
C31 C32 H32B 109.3(2)
C33 C32 H32B 109.3(2)
H32A C32 H32B 108.0
C32 C33 C28 110.8(2)
C32 C33 H33A 109.5(2)
C28 C33 H33A 109.5(2)
C32 C33 H33B 109.5(2)
C28 C33 H33B 109.48(14)
H33A C33 H33B 108.1
N3 C34 C35 111.8(2)
N3 C34 C39 107.6(2)
C35 C34 C39 111.2(2)
N3 C34 H34A 108.70(12)
C35 C34 H34A 108.7(2)
C39 C34 H34A 108.71(15)
C34 C35 C36 109.8(2)
C34 C35 H35A 109.7(2)
C36 C35 H35A 109.7(2)
C34 C35 H35B 109.7(2)
C36 C35 H35B 109.7(2)
H35A C35 H35B 108.2
C37 C36 C35 111.0(3)
C37 C36 H36A 109.4(2)
C35 C36 H36A 109.4(2)
C37 C36 H36B 109.4(2)
C35 C36 H36B 109.4(2)
H36A C36 H36B 108.0
C38 C37 C36 111.1(3)
C38 C37 H37A 109.4(2)
C36 C37 H37A 109.4(2)
C38 C37 H37B 109.4(2)
C36 C37 H37B 109.4(2)
H37A C37 H37B 108.0
C37 C38 C39 110.9(3)
C37 C38 H38A 109.5(2)
C39 C38 H38A 109.5(2)
C37 C38 H38B 109.5(2)
C39 C38 H38B 109.5(2)
H38A C38 H38B 108.0
C34 C39 C38 110.9(2)
C34 C39 H39A 109.46(15)
C38 C39 H39A 109.5(2)
C34 C39 H39B 109.45(14)
C38 C39 H39B 109.5(2)
H39A C39 H39B 108.0
N3 C40 C45 111.6(2)
N3 C40 C41 108.1(2)
C45 C40 C41 111.2(2)
N3 C40 H40A 108.66(11)
C45 C40 H40A 108.66(14)
C41 C40 H40A 108.66(14)
C40 C41 C42 111.5(2)
C40 C41 H41A 109.34(14)
C42 C41 H41A 109.34(15)
C40 C41 H41B 109.33(14)
C42 C41 H41B 109.3(2)
H41A C41 H41B 108.0
C43 C42 C41 111.7(2)
C43 C42 H42A 109.3(2)
C41 C42 H42A 109.3(2)
C43 C42 H42B 109.3(2)
C41 C42 H42B 109.29(15)
H42A C42 H42B 107.9
C44 C43 C42 111.3(2)
C44 C43 H43A 109.4(2)
C42 C43 H43A 109.4(2)
C44 C43 H43B 109.4(2)
C42 C43 H43B 109.4(2)
H43A C43 H43B 108.0
C43 C44 C45 111.6(2)
C43 C44 H44A 109.3(2)
C45 C44 H44A 109.3(2)
C43 C44 H44B 109.3(2)
C45 C44 H44B 109.3(2)
H44A C44 H44B 108.0
C40 C45 C44 110.5(2)
C40 C45 H45A 109.54(14)
C44 C45 H45A 109.5(2)
C40 C45 H45B 109.54(14)
C44 C45 H45B 109.5(2)
H45A C45 H45B 108.1
C70 O7 H7 109.5(2)
O7 C70 C71 111.1(3)
O7 C70 C72 111.8(4)
C71 C70 C72 116.4(3)
C70 C71 H71A 109.5(2)
C70 C71 H71B 109.5(2)
H71A C71 H71B 109.5
C70 C71 H71C 109.5(2)
H71A C71 H71C 109.5
H71B C71 H71C 109.5
C70 C72 H72A 109.5(3)
C70 C72 H72B 109.5(3)
H72A C72 H72B 109.5
C70 C72 H72C 109.5(2)
H72A C72 H72C 109.5
H72B C72 H72C 109.5
C80 O8 H8 109.5(3)
O8 C80 C81 109.2(4)
O8 C80 C82 110.5(4)
C81 C80 C82 112.6(5)
C80 C81 H81A 109.5(3)
C80 C81 H81B 109.5(2)
H81A C81 H81B 109.5
C80 C81 H81C 109.5(3)
H81A C81 H81C 109.5
H81B C81 H81C 109.5
C80 C82 H82A 109.5(4)
C80 C82 H82B 109.5(3)
H82A C82 H82B 109.47(5)
C80 C82 H82C 109.5(4)
H82A C82 H82C 109.5
H82B C82 H82C 109.5

loop_
_geom_bond_atom_site_label_1
_geom_bond_atom_site_label_2
_geom_bond_distance
O1 C7 1.252(3)
O2 C7 1.256(3)
O3 C8 1.267(3)
O4 C8 1.251(3)
O5 C9 1.256(3)
O6 C9 1.248(3)
N1 C16 1.491(3)
N1 C10 1.499(3)
N1 H1A 0.92
N1 H1B 0.92
N2 C28 1.495(3)
N2 C22 1.499(3)
N2 H2A 0.92
N2 H2B 0.92
N3 C40 1.489(3)
N3 C34 1.509(3)
N3 H3A 0.92
N3 H3B 0.92
C1 C6 1.395(3)
C1 C2 1.396(3)
C1 C7 1.515(3)
C2 C3 1.391(3)
C2 H2A 0.95
C3 C4 1.385(3)
C3 C8 1.512(3)
C4 C5 1.382(3)
C4 H4A 0.95
C5 C6 1.389(3)
C5 C9 1.524(3)
C6 H6A 0.95
C10 C11 1.505(4)
C10 C15 1.514(4)
C10 H10A 1.00
C11 C12 1.523(4)
C11 H11A 0.99
C11 H11B 0.99
C12 C13 1.539(5)
C12 H12A 0.99
C12 H12B 0.99
C13 C14 1.512(4)
C13 H13A 0.99
C13 H13B 0.99
C14 C15 1.523(4)
C14 H14A 0.99
C14 H14B 0.99
C15 H15A 0.99
C15 H15B 0.99
C16 C17 1.522(4)
C16 C21 1.526(3)
C16 H16A 1.00
C17 C18 1.519(4)
C17 H17A 0.99
C17 H17B 0.99
C18 C19 1.515(4)
C18 H18A 0.99
C18 H18B 0.99
C19 C20 1.518(4)
C19 H19A 0.99
C19 H19B 0.99
C20 C21 1.530(4)
C20 H20A 0.99
C20 H20B 0.99
C21 H21A 0.99
C21 H21B 0.99
C22 C23 1.512(4)
C22 C27 1.514(4)
C22 H22A 1.00
C23 C24 1.534(4)
C23 H23A 0.99
C23 H23B 0.99
C24 C25 1.498(5)
C24 H24A 0.99
C24 H24B 0.99
C25 C26 1.506(6)
C25 H25A 0.99
C25 H25B 0.99
C26 C27 1.537(5)
C26 H26A 0.99
C26 H26B 0.99
C27 H27A 0.99
C27 H27B 0.99
C28 C33 1.519(4)
C28 C29 1.527(4)
C28 H28A 1.00
C29 C30 1.516(4)
C29 H29A 0.99
C29 H29B 0.99
C30 C31 1.511(5)
C30 H30A 0.99
C30 H30B 0.99
C31 C32 1.515(4)
C31 H31A 0.99
C31 H31B 0.99
C32 C33 1.517(4)
C32 H32A 0.99
C32 H32B 0.99
C33 H33A 0.99
C33 H33B 0.99
C34 C35 1.520(3)
C34 C39 1.522(4)
C34 H34A 1.00
C35 C36 1.533(4)
C35 H35A 0.99
C35 H35B 0.99
C36 C37 1.520(5)
C36 H36A 0.99
C36 H36B 0.99
C37 C38 1.501(5)
C37 H37A 0.99
C37 H37B 0.99
C38 C39 1.523(4)
C38 H38A 0.99
C38 H38B 0.99
C39 H39A 0.99
C39 H39B 0.99
C40 C45 1.517(4)
C40 C41 1.520(3)
C40 H40A 1.00
C41 C42 1.525(4)
C41 H41A 0.99
C41 H41B 0.99
C42 C43 1.517(4)
C42 H42A 0.99
C42 H42B 0.99
C43 C44 1.508(4)
C43 H43A 0.99
C43 H43B 0.99
C44 C45 1.531(4)
C44 H44A 0.99
C44 H44B 0.99
C45 H45A 0.99
C45 H45B 0.99
O7 C70 1.4282(10)
O7 H7 0.84
C70 C71 1.5072(10)
C70 C72 1.5073(10)
C71 H71A 0.98
C71 H71B 0.98
C71 H71C 0.98
C72 H72A 0.98
C72 H72B 0.98
C72 H72C 0.98
O8 C80 1.4291(10)
O8 H8 0.84
C80 C81 1.5081(10)
C80 C82 1.5084(10)
C81 H81A 0.98
C81 H81B 0.98
C81 H81C 0.98
C82 H82A 0.98
C82 H82B 0.98
C82 H82C 0.98

loop_
_geom_torsion_atom_site_label_1
_geom_torsion_atom_site_label_2
_geom_torsion_atom_site_label_3
_geom_torsion_atom_site_label_4
_geom_torsion
C6 C1 C2 C3 0.7(4)
C7 C1 C2 C3 -177.2(2)
C1 C2 C3 C4 0.4(4)
C1 C2 C3 C8 179.3(2)
C2 C3 C4 C5 -0.7(4)
C8 C3 C4 C5 -179.5(2)
C3 C4 C5 C6 -0.2(4)
C3 C4 C5 C9 178.2(2)
C4 C5 C6 C1 1.3(4)
C9 C5 C6 C1 -177.1(2)
C2 C1 C6 C5 -1.6(3)
C7 C1 C6 C5 176.4(2)
C6 C1 C7 O1 1.2(4)
C2 C1 C7 O1 179.1(2)
C6 C1 C7 O2 -177.8(2)
C2 C1 C7 O2 0.1(4)
C4 C3 C8 O4 -6.4(4)
C2 C3 C8 O4 174.7(2)
C4 C3 C8 O3 172.3(2)
C2 C3 C8 O3 -6.5(4)
C4 C5 C9 O6 174.8(2)
C6 C5 C9 O6 -6.8(3)
C4 C5 C9 O5 -5.7(4)
C6 C5 C9 O5 172.7(2)
C16 N1 C10 C11 -54.3(3)
C16 N1 C10 C15 -177.6(2)
N1 C10 C11 C12 -178.7(3)
C15 C10 C11 C12 -57.4(3)
C10 C11 C12 C13 58.6(4)
C11 C12 C13 C14 -57.5(4)
C12 C13 C14 C15 54.7(4)
N1 C10 C15 C14 179.3(2)
C11 C10 C15 C14 55.6(3)
C13 C14 C15 C10 -54.1(3)
C10 N1 C16 C17 178.2(2)
C10 N1 C16 C21 -59.2(3)
N1 C16 C17 C18 178.5(2)
C21 C16 C17 C18 55.4(3)
C16 C17 C18 C19 -56.0(3)
C17 C18 C19 C20 56.1(3)
C18 C19 C20 C21 -56.1(3)
N1 C16 C21 C20 -175.2(2)
C17 C16 C21 C20 -54.7(3)
C19 C20 C21 C16 55.4(3)
C28 N2 C22 C23 51.3(3)
C28 N2 C22 C27 174.6(2)
N2 C22 C23 C24 179.0(2)
C27 C22 C23 C24 57.1(3)
C22 C23 C24 C25 -56.4(4)
C23 C24 C25 C26 55.4(5)
C24 C25 C26 C27 -55.0(5)
N2 C22 C27 C26 -180.0(3)
C23 C22 C27 C26 -56.2(4)
C25 C26 C27 C22 55.0(4)
C22 N2 C28 C33 178.2(2)
C22 N2 C28 C29 56.0(3)
N2 C28 C29 C30 177.3(2)
C33 C28 C29 C30 56.1(3)
C28 C29 C30 C31 -56.7(3)
C29 C30 C31 C32 56.5(4)
C30 C31 C32 C33 -56.2(4)
C31 C32 C33 C28 56.0(3)
N2 C28 C33 C32 -178.2(2)
C29 C28 C33 C32 -55.6(3)
C40 N3 C34 C35 -53.7(3)
C40 N3 C34 C39 -176.1(2)
N3 C34 C35 C36 -176.7(3)
C39 C34 C35 C36 -56.3(3)
C34 C35 C36 C37 56.5(4)
C35 C36 C37 C38 -57.1(4)
C36 C37 C38 C39 56.5(4)
N3 C34 C39 C38 179.2(2)
C35 C34 C39 C38 56.4(3)
C37 C38 C39 C34 -56.1(4)
C34 N3 C40 C45 -57.0(3)
C34 N3 C40 C41 -179.5(2)
N3 C40 C41 C42 178.0(2)
C45 C40 C41 C42 55.3(3)
C40 C41 C42 C43 -54.2(3)
C41 C42 C43 C44 54.2(3)
C42 C43 C44 C45 -55.4(3)
N3 C40 C45 C44 -176.7(2)
C41 C40 C45 C44 -56.0(3)
C43 C44 C45 C40 56.4(3)
